data_7135366
loop_
_publ_author_name
'Addison, Emily J.'
'Zurakowski, Joseph A.'
'Boyle, Paul D.'
'Nelson, David J.'
'Drover, Marcus W.'

_publ_section_title
;
 From borane to metal-bound boraindene: a cascade of bond breaking and
 making at rhodium.
;
_journal_issue 21
_journal_name_full 'Chemical communications (Cambridge, England)'
_journal_page_first 5871
_journal_page_last 5874
_journal_paper_doi 10.1039/d6cc00158k
_journal_volume 62
_journal_year 2026
_chemical_formula_moiety 'C29 H23.4 B F8.6 Rh'
_chemical_formula_sum 'C29 H23.4 B F8.6 Rh'
_chemical_formula_weight 649.00
_space_group_crystal_system triclinic
_space_group_IT_number 2
_space_group_name_Hall '-P 1'
_space_group_name_H-M_alt 'P -1'
_atom_sites_solution_hydrogens mixed
_atom_sites_solution_primary dual
_audit_creation_date 2024-11-27
_audit_creation_method
;
Olex2 1.5
(compiled 2024.01.12 svn.r2f8d729c for OlexSys, GUI svn.r6928)
;
_audit_update_record
;
2025-10-10 deposited with the CCDC.	2026-02-03 downloaded from the CCDC.
;
_cell_angle_alpha 88.548(5)
_cell_angle_beta 77.438(6)
_cell_angle_gamma 69.538(4)
_cell_formula_units_Z 2
_cell_length_a 8.2646(9)
_cell_length_b 9.3254(11)
_cell_length_c 17.716(2)
_cell_measurement_reflns_used 9723
_cell_measurement_temperature 110.00
_cell_measurement_theta_max 35.49
_cell_measurement_theta_min 2.93
_cell_volume 1246.7(2)
_computing_cell_refinement 'SAINT V8.38A (Bruker, 2018)'
_computing_data_reduction 'SAINT V8.38A (Bruker, 2018)'
_computing_molecular_graphics 'Olex2 1.5 (Dolomanov et al., 2009)'
_computing_publication_material 'Olex2 1.5 (Dolomanov et al., 2009)'
_computing_structure_refinement 'SHELXL 2018/3 (Sheldrick, 2015)'
_computing_structure_solution 'SHELXT 2018/2 (Sheldrick, 2018)'
_diffrn_ambient_temperature 110.00
_diffrn_measured_fraction_theta_full 0.997
_diffrn_measured_fraction_theta_max 0.977
_diffrn_measurement_device_type 'Bruker APEX-II CCD'
_diffrn_measurement_method '\f and \w scans'
_diffrn_radiation_type MoK\a
_diffrn_radiation_wavelength 0.71073
_diffrn_reflns_av_R_equivalents 0.0383
_diffrn_reflns_av_unetI/netI 0.0580
_diffrn_reflns_Laue_measured_fraction_full 0.997
_diffrn_reflns_Laue_measured_fraction_max 0.977
_diffrn_reflns_limit_h_max 13
_diffrn_reflns_limit_h_min -13
_diffrn_reflns_limit_k_max 16
_diffrn_reflns_limit_k_min -16
_diffrn_reflns_limit_l_max 29
_diffrn_reflns_limit_l_min 0
_diffrn_reflns_number 11526
_diffrn_reflns_point_group_measured_fraction_full 0.997
_diffrn_reflns_point_group_measured_fraction_max 0.977
_diffrn_reflns_theta_full 25.242
_diffrn_reflns_theta_max 35.965
_diffrn_reflns_theta_min 3.165
_diffrn_source_current 30.0
_diffrn_source_power 1.5
_diffrn_source_voltage 50.0
_diffrn_standards_number 0
_exptl_absorpt_coefficient_mu 0.768
_exptl_absorpt_correction_T_max 0.944
_exptl_absorpt_correction_T_min 0.888
_exptl_absorpt_correction_type multi-scan
_exptl_absorpt_process_details
;
 TWINABS-2012/1 (Bruker,2012) was used for absorption correction.

Final HKLF 4 output contains 144040 reflections, Rint = 0.1090
 (58922 with I > 3sig(I), Rint = 0.0841)
;
_exptl_crystal_colour orange
_exptl_crystal_colour_primary orange
_exptl_crystal_density_diffrn 1.729
_exptl_crystal_description prism
_exptl_crystal_F_000 650
_exptl_crystal_size_max 0.249
_exptl_crystal_size_mid 0.128
_exptl_crystal_size_min 0.075
_refine_diff_density_max 1.176
_refine_diff_density_min -0.558
_refine_diff_density_rms 0.108
_refine_ls_extinction_method none
_refine_ls_goodness_of_fit_ref 0.957
_refine_ls_hydrogen_treatment mixed
_refine_ls_matrix_type full
_refine_ls_number_parameters 370
_refine_ls_number_reflns 11526
_refine_ls_number_restraints 1
_refine_ls_restrained_S_all 0.957
_refine_ls_R_factor_all 0.0446
_refine_ls_R_factor_gt 0.0333
_refine_ls_shift/su_max 0.001
_refine_ls_shift/su_mean 0.000
_refine_ls_structure_factor_coef Fsqd
_refine_ls_weighting_details 'w=1/[\s^2^(Fo^2^)+(0.0293P)^2^] where P=(Fo^2^+2Fc^2^)/3'
_refine_ls_weighting_scheme calc
_refine_ls_wR_factor_gt 0.0652
_refine_ls_wR_factor_ref 0.0678
_reflns_Friedel_coverage 0.000
_reflns_number_gt 9588
_reflns_number_total 11526
_reflns_threshold_expression 'I > 2\s(I)'
_cod_data_source_file d6cc00158k4.cif
_cod_data_source_block 2HF
_cod_depositor_comments 'Adding full bibliography for 7135366.cif.'
_cod_original_formula_sum 'C29 H23.40 B F8.60 Rh'
_cod_database_code 7135366
_shelx_shelxl_version_number 2018/3
_shelx_space_group_comment
;
The symmetry employed for this shelxl refinement is uniquely defined
by the following loop, which should always be used as a source of
symmetry information in preference to the above space-group names.
They are only intended as comments.
;
_shelx_estimated_absorpt_t_max 0.945
_shelx_estimated_absorpt_t_min 0.832
_olex2_refinement_description
;
1. Restrained distances
 F6-C5 \\sim H5-C5
 with sigma of 0.02
2. Others
 Fixed Sof: F6(0.6) H5(0.4)
3.a Ternary CH refined with riding coordinates:
 C15(H15), C17(H17)
3.b Secondary CH2 refined with riding coordinates:
 C19(H19A,H19B), C18(H18A,H18B), C16(H16A,H16B)
3.c Idealised Me refined as rotating group:
 C28(H28A,H28B,H28C), C29(H29A,H29B,H29C), C27(H27A,H27B,H27C), C25(H25A,H25B,
 H25C), C26(H26A,H26B,H26C)
;
_olex2_submission_special_instructions 'No special instructions were received'

loop_
_space_group_symop_operation_xyz
'x, y, z'
'-x, -y, -z'

loop_
_atom_site_label
_atom_site_type_symbol
_atom_site_fract_x
_atom_site_fract_y
_atom_site_fract_z
_atom_site_U_iso_or_equiv
_atom_site_adp_type
_atom_site_occupancy
_atom_site_site_symmetry_order
_atom_site_calc_flag
_atom_site_refinement_flags_posn
_atom_site_refinement_flags_adp
_atom_site_refinement_flags_occupancy
_atom_site_disorder_assembly
_atom_site_disorder_group
Rh1 Rh 0.24070(2) 0.78870(2) 0.22040(2) 0.01080(3) Uani 1 1 d . . . . .
F2 F 0.08863(13) 0.52578(11) 0.54930(5) 0.02203(18) Uani 1 1 d . . . . .
F1 F 0.09198(12) 0.71400(10) 0.43396(5) 0.01953(17) Uani 1 1 d . . . . .
F3 F 0.37455(14) 0.26956(11) 0.55079(5) 0.02284(19) Uani 1 1 d . . . . .
F4 F 0.67560(14) 0.21459(11) 0.43787(6) 0.0250(2) Uani 1 1 d . . . . .
F5 F 0.69233(13) 0.41361(11) 0.32915(6) 0.0253(2) Uani 1 1 d . . . . .
F8 F 0.80528(16) 0.76584(13) 0.01707(6) 0.0348(3) Uani 1 1 d . . . . .
F7 F 0.86051(16) 0.47886(13) 0.06135(6) 0.0363(3) Uani 1 1 d . . . . .
F9 F 0.54937(15) 1.00962(11) 0.10600(6) 0.0278(2) Uani 1 1 d . . . . .
C12 C 0.3799(2) 0.36534(16) 0.49363(8) 0.0162(2) Uani 1 1 d . . . . .
C11 C 0.2338(2) 0.49464(16) 0.49201(7) 0.0156(2) Uani 1 1 d . . . . .
C14 C 0.53555(19) 0.44231(15) 0.37910(8) 0.0146(2) Uani 1 1 d . . . . .
F6 F 0.6628(3) 0.41959(17) 0.19088(11) 0.0242(4) Uani 0.6 1 d D . P A 1
C13 C 0.5322(2) 0.33840(15) 0.43661(8) 0.0161(2) Uani 1 1 d . . . . .
C19 C 0.3473(2) 1.16151(16) 0.33479(9) 0.0196(3) Uani 1 1 d . . . . .
H19A H 0.305611 1.271547 0.345289 0.023 Uiso 1 1 calc R U . . .
H19B H 0.475062 1.123760 0.316563 0.023 Uiso 1 1 calc R U . . .
C10 C 0.24062(19) 0.59259(15) 0.43224(7) 0.0140(2) Uani 1 1 d . . . . .
C18 C 0.2907(2) 1.07959(17) 0.40813(9) 0.0207(3) Uani 1 1 d . . . . .
H18A H 0.226750 1.152676 0.451865 0.025 Uiso 1 1 calc R U . . .
H18B H 0.392959 1.003132 0.421856 0.025 Uiso 1 1 calc R U . . .
C16 C 0.0808(2) 1.12494(16) 0.32925(9) 0.0181(3) Uani 1 1 d . . . . .
H16A H 0.006790 1.092827 0.302928 0.022 Uiso 1 1 calc R U . . .
H16B H 0.014223 1.224607 0.355874 0.022 Uiso 1 1 calc R U . . .
C15 C 0.25657(19) 1.11967(15) 0.27485(8) 0.0160(2) Uani 1 1 d . . . . .
H15 H 0.246998 1.182301 0.229642 0.019 Uiso 1 1 calc R U . . .
C2 C 0.34642(18) 0.94868(14) 0.25870(7) 0.0130(2) Uani 1 1 d . . . . .
C9 C 0.39173(18) 0.57231(15) 0.37356(7) 0.0126(2) Uani 1 1 d . . . . .
C17 C 0.1686(2) 1.00338(15) 0.38326(8) 0.0163(2) Uani 1 1 d . . . . .
H17 H 0.087611 0.976297 0.425395 0.020 Uiso 1 1 calc R U . . .
C6 C 0.7379(2) 0.59394(18) 0.10954(9) 0.0229(3) Uani 1 1 d . . . . .
C5 C 0.6450(2) 0.56516(16) 0.17771(9) 0.0190(3) Uani 1 1 d D . . . .
C7 C 0.7084(2) 0.74583(19) 0.08510(9) 0.0229(3) Uani 1 1 d . . . . .
C8 C 0.5821(2) 0.86621(17) 0.12962(8) 0.0186(3) Uani 1 1 d . . . . .
C20 C -0.0374(2) 0.81928(17) 0.23268(9) 0.0174(2) Uani 1 1 d . . . . .
C23 C 0.1841(2) 0.63869(17) 0.14514(8) 0.0183(3) Uani 1 1 d . . . . .
C24 C 0.06440(19) 0.65928(16) 0.21872(8) 0.0146(2) Uani 1 1 d . . . . .
C1 C 0.29479(18) 0.87279(15) 0.32587(7) 0.0126(2) Uani 1 1 d . . . . .
C3 C 0.48558(18) 0.84170(15) 0.20270(7) 0.0135(2) Uani 1 1 d . . . . .
C4 C 0.52112(18) 0.68701(15) 0.23055(7) 0.0133(2) Uani 1 1 d . . . . .
C28 C 0.3127(3) 0.4888(2) 0.10632(11) 0.0301(4) Uani 1 1 d . . . . .
H28A H 0.413603 0.504934 0.073947 0.045 Uiso 1 1 calc R U . . .
H28B H 0.256400 0.447005 0.075226 0.045 Uiso 1 1 calc R U . . .
H28C H 0.350578 0.418583 0.144915 0.045 Uiso 1 1 calc R U . . .
C22 C 0.1514(2) 0.7872(2) 0.11211(8) 0.0232(3) Uani 1 1 d . . . . .
C29 C 0.0401(2) 0.53512(18) 0.26990(9) 0.0225(3) Uani 1 1 d . . . . .
H29A H 0.153231 0.457026 0.268732 0.034 Uiso 1 1 calc R U . . .
H29B H -0.034849 0.491357 0.251848 0.034 Uiso 1 1 calc R U . . .
H29C H -0.013805 0.577219 0.321995 0.034 Uiso 1 1 calc R U . . .
C21 C 0.0137(2) 0.89803(18) 0.16545(9) 0.0220(3) Uani 1 1 d . . . . .
C27 C 0.2460(4) 0.8134(3) 0.03347(10) 0.0424(6) Uani 1 1 d . . . . .
H27A H 0.226702 0.920664 0.029384 0.064 Uiso 1 1 calc R U . . .
H27B H 0.201195 0.779355 -0.005603 0.064 Uiso 1 1 calc R U . . .
H27C H 0.370600 0.756820 0.026343 0.064 Uiso 1 1 calc R U . . .
C25 C -0.1840(2) 0.8868(2) 0.30265(11) 0.0277(3) Uani 1 1 d . . . . .
H25A H -0.144316 0.846751 0.348498 0.041 Uiso 1 1 calc R U . . .
H25B H -0.284642 0.860500 0.299139 0.041 Uiso 1 1 calc R U . . .
H25C H -0.216794 0.996285 0.305063 0.041 Uiso 1 1 calc R U . . .
C26 C -0.0725(3) 1.0649(2) 0.15276(13) 0.0386(5) Uani 1 1 d . . . . .
H26A H -0.117326 1.122172 0.201757 0.058 Uiso 1 1 calc R U . . .
H26B H -0.168300 1.077835 0.127738 0.058 Uiso 1 1 calc R U . . .
H26C H 0.013162 1.101190 0.120675 0.058 Uiso 1 1 calc R U . . .
B1 B 0.3992(2) 0.70027(16) 0.31341(8) 0.0125(2) Uani 1 1 d . . . . .
H5 H 0.708(14) 0.422(5) 0.196(7) 0.09(4) Uiso 0.4 1 d D . P B 2

loop_
_atom_site_aniso_label
_atom_site_aniso_U_11
_atom_site_aniso_U_22
_atom_site_aniso_U_33
_atom_site_aniso_U_23
_atom_site_aniso_U_13
_atom_site_aniso_U_12
Rh1 0.01271(5) 0.01015(4) 0.00999(4) 0.00168(3) -0.00351(3) -0.00407(3)
F2 0.0217(5) 0.0298(5) 0.0134(4) 0.0036(3) 0.0000(3) -0.0101(4)
F1 0.0136(4) 0.0203(4) 0.0185(4) 0.0040(3) -0.0013(3) 0.0001(3)
F3 0.0317(5) 0.0227(4) 0.0204(4) 0.0121(3) -0.0126(4) -0.0139(4)
F4 0.0225(5) 0.0167(4) 0.0320(5) 0.0088(3) -0.0104(4) -0.0002(4)
F5 0.0129(4) 0.0245(4) 0.0300(5) 0.0092(4) 0.0002(4) 0.0002(4)
F8 0.0350(6) 0.0368(6) 0.0240(5) 0.0015(4) 0.0138(4) -0.0143(5)
F7 0.0345(6) 0.0279(5) 0.0287(5) -0.0080(4) 0.0151(5) -0.0017(5)
F9 0.0332(6) 0.0218(4) 0.0275(5) 0.0087(4) 0.0001(4) -0.0131(4)
C12 0.0229(7) 0.0161(6) 0.0150(5) 0.0057(4) -0.0100(5) -0.0106(5)
C11 0.0168(6) 0.0200(6) 0.0118(5) 0.0021(4) -0.0038(5) -0.0085(5)
C14 0.0128(6) 0.0147(5) 0.0165(5) 0.0024(4) -0.0047(5) -0.0044(5)
F6 0.0282(9) 0.0131(6) 0.0243(8) -0.0016(5) -0.0022(7) -0.0009(6)
C13 0.0180(6) 0.0120(5) 0.0197(6) 0.0038(4) -0.0095(5) -0.0039(5)
C19 0.0187(7) 0.0141(6) 0.0265(7) -0.0019(5) -0.0092(6) -0.0037(5)
C10 0.0139(6) 0.0145(5) 0.0131(5) 0.0021(4) -0.0052(4) -0.0034(5)
C18 0.0226(7) 0.0172(6) 0.0215(6) -0.0039(5) -0.0094(6) -0.0030(5)
C16 0.0152(6) 0.0137(5) 0.0236(6) -0.0022(5) -0.0065(5) -0.0014(5)
C15 0.0161(6) 0.0110(5) 0.0210(6) 0.0005(4) -0.0069(5) -0.0032(5)
C2 0.0132(6) 0.0114(5) 0.0146(5) 0.0006(4) -0.0039(4) -0.0041(4)
C9 0.0133(6) 0.0131(5) 0.0123(5) 0.0013(4) -0.0052(4) -0.0043(4)
C17 0.0165(6) 0.0133(5) 0.0158(6) -0.0033(4) -0.0021(5) -0.0017(5)
C6 0.0203(7) 0.0211(7) 0.0201(6) -0.0052(5) 0.0050(6) -0.0038(6)
C5 0.0186(7) 0.0143(6) 0.0196(6) -0.0021(5) 0.0012(5) -0.0036(5)
C7 0.0215(7) 0.0269(7) 0.0173(6) 0.0013(5) 0.0042(5) -0.0100(6)
C8 0.0202(7) 0.0175(6) 0.0187(6) 0.0043(5) -0.0014(5) -0.0094(5)
C20 0.0140(6) 0.0178(6) 0.0221(6) 0.0012(5) -0.0092(5) -0.0046(5)
C23 0.0246(7) 0.0201(6) 0.0138(5) -0.0001(4) -0.0048(5) -0.0119(6)
C24 0.0158(6) 0.0159(5) 0.0150(5) 0.0028(4) -0.0055(5) -0.0080(5)
C1 0.0118(6) 0.0128(5) 0.0131(5) -0.0009(4) -0.0036(4) -0.0034(4)
C3 0.0137(6) 0.0127(5) 0.0142(5) 0.0005(4) -0.0020(4) -0.0056(4)
C4 0.0126(6) 0.0126(5) 0.0136(5) 0.0002(4) -0.0024(4) -0.0032(4)
C28 0.0325(9) 0.0294(8) 0.0274(8) -0.0131(6) -0.0001(7) -0.0126(7)
C22 0.0361(9) 0.0308(8) 0.0146(6) 0.0087(5) -0.0129(6) -0.0225(7)
C29 0.0281(8) 0.0227(7) 0.0234(7) 0.0102(5) -0.0095(6) -0.0154(6)
C21 0.0289(8) 0.0197(6) 0.0267(7) 0.0098(5) -0.0200(6) -0.0120(6)
C27 0.0734(16) 0.0598(13) 0.0154(7) 0.0123(7) -0.0127(8) -0.0488(13)
C25 0.0128(7) 0.0305(8) 0.0366(9) -0.0084(7) -0.0052(6) -0.0034(6)
C26 0.0520(13) 0.0220(8) 0.0558(12) 0.0180(8) -0.0413(11) -0.0137(8)
B1 0.0120(6) 0.0127(6) 0.0120(6) 0.0006(4) -0.0031(5) -0.0032(5)

loop_
_atom_type_symbol
_atom_type_description
_atom_type_scat_dispersion_real
_atom_type_scat_dispersion_imag
_atom_type_scat_source
C C 0.0033 0.0016 'International Tables Vol C Tables 4.2.6.8 and 6.1.1.4'
H H 0.0000 0.0000 'International Tables Vol C Tables 4.2.6.8 and 6.1.1.4'
B B 0.0013 0.0007 'International Tables Vol C Tables 4.2.6.8 and 6.1.1.4'
F F 0.0171 0.0103 'International Tables Vol C Tables 4.2.6.8 and 6.1.1.4'
Rh Rh -1.1178 0.9187 'International Tables Vol C Tables 4.2.6.8 and 6.1.1.4'

loop_
_geom_angle_atom_site_label_1
_geom_angle_atom_site_label_2
_geom_angle_atom_site_label_3
_geom_angle
_geom_angle_site_symmetry_1
_geom_angle_site_symmetry_3
_geom_angle_publ_flag
C2 Rh1 C20 127.01(5) . . ?
C2 Rh1 C23 161.11(5) . . ?
C2 Rh1 C24 160.06(5) . . ?
C2 Rh1 C1 37.95(5) . . ?
C2 Rh1 C3 38.33(5) . . ?
C2 Rh1 C4 65.16(5) . . ?
C2 Rh1 C22 127.59(5) . . ?
C2 Rh1 C21 113.71(5) . . ?
C2 Rh1 B1 65.88(5) . . ?
C20 Rh1 C23 63.92(6) . . ?
C20 Rh1 C24 38.16(5) . . ?
C20 Rh1 C1 112.72(5) . . ?
C20 Rh1 C3 160.51(5) . . ?
C20 Rh1 C4 160.11(5) . . ?
C20 Rh1 C22 63.71(6) . . ?
C20 Rh1 C21 38.41(6) . . ?
C20 Rh1 B1 124.93(5) . . ?
C23 Rh1 C24 37.96(5) . . ?
C23 Rh1 C1 158.98(5) . . ?
C23 Rh1 C3 126.32(5) . . ?
C23 Rh1 C4 109.74(6) . . ?
C23 Rh1 C22 38.56(6) . . ?
C23 Rh1 C21 63.74(6) . . ?
C23 Rh1 B1 123.26(5) . . ?
C24 Rh1 C1 126.13(5) . . ?
C24 Rh1 C3 159.86(5) . . ?
C24 Rh1 C4 125.11(5) . . ?
C24 Rh1 C22 63.76(5) . . ?
C24 Rh1 C21 63.76(5) . . ?
C24 Rh1 B1 109.49(5) . . ?
C1 Rh1 B1 39.60(5) . . ?
C3 Rh1 C1 64.12(5) . . ?
C3 Rh1 C4 38.62(5) . . ?
C3 Rh1 C21 126.59(5) . . ?
C3 Rh1 B1 66.19(5) . . ?
C4 Rh1 C1 65.82(5) . . ?
C4 Rh1 B1 40.72(5) . . ?
C22 Rh1 C1 161.16(6) . . ?
C22 Rh1 C3 112.48(5) . . ?
C22 Rh1 C4 124.32(6) . . ?
C22 Rh1 C21 37.48(7) . . ?
C22 Rh1 B1 158.43(6) . . ?
C21 Rh1 C1 127.90(6) . . ?
C21 Rh1 C4 158.32(6) . . ?
C21 Rh1 B1 160.67(6) . . ?
F3 C12 C11 120.20(13) . . ?
F3 C12 C13 120.60(13) . . ?
C13 C12 C11 119.18(12) . . ?
F2 C11 C12 119.55(12) . . ?
F2 C11 C10 120.76(13) . . ?
C12 C11 C10 119.67(13) . . ?
F5 C14 C13 115.60(13) . . ?
F5 C14 C9 120.34(11) . . ?
C9 C14 C13 123.99(13) . . ?
F4 C13 C12 119.94(12) . . ?
F4 C13 C14 120.70(13) . . ?
C12 C13 C14 119.35(13) . . ?
H19A C19 H19B 109.0 . . ?
C18 C19 H19A 111.1 . . ?
C18 C19 H19B 111.1 . . ?
C15 C19 H19A 111.1 . . ?
C15 C19 H19B 111.1 . . ?
C15 C19 C18 103.46(11) . . ?
F1 C10 C11 116.02(12) . . ?
F1 C10 C9 120.31(11) . . ?
C11 C10 C9 123.65(13) . . ?
C19 C18 H18A 111.0 . . ?
C19 C18 H18B 111.0 . . ?
C19 C18 C17 103.65(12) . . ?
H18A C18 H18B 109.0 . . ?
C17 C18 H18A 111.0 . . ?
C17 C18 H18B 111.0 . . ?
H16A C16 H16B 110.2 . . ?
C15 C16 H16A 112.7 . . ?
C15 C16 H16B 112.7 . . ?
C15 C16 C17 95.38(11) . . ?
C17 C16 H16A 112.7 . . ?
C17 C16 H16B 112.7 . . ?
C19 C15 H15 116.6 . . ?
C16 C15 C19 99.57(12) . . ?
C16 C15 H15 116.6 . . ?
C2 C15 C19 104.99(12) . . ?
C2 C15 C16 99.97(10) . . ?
C2 C15 H15 116.6 . . ?
C15 C2 Rh1 127.97(10) . . ?
C1 C2 Rh1 73.78(7) . . ?
C1 C2 C15 108.94(11) . . ?
C1 C2 C3 110.67(11) . . ?
C3 C2 Rh1 72.43(7) . . ?
C3 C2 C15 139.46(12) . . ?
C14 C9 C10 114.09(11) . . ?
C14 C9 B1 124.41(12) . . ?
C10 C9 B1 121.08(12) . . ?
C18 C17 H17 116.1 . . ?
C16 C17 C18 99.84(11) . . ?
C16 C17 H17 116.1 . . ?
C1 C17 C18 104.32(12) . . ?
C1 C17 C16 102.20(11) . . ?
C1 C17 H17 116.1 . . ?
F7 C6 C5 121.13(14) . . ?
F7 C6 C7 117.06(13) . . ?
C5 C6 C7 121.80(14) . . ?
F6 C5 C6 117.64(14) . . ?
F6 C5 C4 120.89(14) . . ?
C6 C5 C4 121.25(13) . . ?
C6 C5 H5 113(5) . . ?
C4 C5 H5 124(5) . . ?
F8 C7 C6 118.61(14) . . ?
F8 C7 C8 121.47(14) . . ?
C8 C7 C6 119.91(13) . . ?
F9 C8 C7 120.44(12) . . ?
F9 C8 C3 119.43(13) . . ?
C7 C8 C3 120.12(13) . . ?
C24 C20 Rh1 71.71(8) . . ?
C24 C20 C21 108.33(13) . . ?
C24 C20 C25 124.20(13) . . ?
C21 C20 Rh1 72.28(9) . . ?
C21 C20 C25 127.20(15) . . ?
C25 C20 Rh1 126.47(11) . . ?
C24 C23 Rh1 71.48(8) . . ?
C24 C23 C28 126.18(13) . . ?
C24 C23 C22 107.88(13) . . ?
C28 C23 Rh1 125.78(12) . . ?
C22 C23 Rh1 71.34(8) . . ?
C22 C23 C28 125.82(14) . . ?
C20 C24 Rh1 70.13(8) . . ?
C20 C24 C29 125.73(13) . . ?
C23 C24 Rh1 70.56(8) . . ?
C23 C24 C20 107.92(12) . . ?
C23 C24 C29 126.23(13) . . ?
C29 C24 Rh1 128.06(10) . . ?
C2 C1 Rh1 68.27(7) . . ?
C2 C1 C17 103.91(11) . . ?
C2 C1 B1 109.55(11) . . ?
C17 C1 Rh1 126.99(10) . . ?
C17 C1 B1 146.17(12) . . ?
B1 C1 Rh1 72.05(7) . . ?
C2 C3 Rh1 69.24(7) . . ?
C2 C3 C4 109.18(11) . . ?
C8 C3 Rh1 124.80(10) . . ?
C8 C3 C2 130.25(12) . . ?
C8 C3 C4 120.57(12) . . ?
C4 C3 Rh1 71.40(7) . . ?
C5 C4 Rh1 120.43(10) . . ?
C5 C4 C3 115.97(11) . . ?
C5 C4 B1 136.10(12) . . ?
C3 C4 Rh1 69.98(8) . . ?
C3 C4 B1 107.85(11) . . ?
B1 C4 Rh1 71.83(8) . . ?
C23 C28 H28A 109.5 . . ?
C23 C28 H28B 109.5 . . ?
C23 C28 H28C 109.5 . . ?
H28A C28 H28B 109.5 . . ?
H28A C28 H28C 109.5 . . ?
H28B C28 H28C 109.5 . . ?
C23 C22 Rh1 70.10(8) . . ?
C23 C22 C27 124.35(18) . . ?
C21 C22 Rh1 71.80(9) . . ?
C21 C22 C23 108.26(12) . . ?
C21 C22 C27 127.37(17) . . ?
C27 C22 Rh1 125.31(13) . . ?
C24 C29 H29A 109.5 . . ?
C24 C29 H29B 109.5 . . ?
C24 C29 H29C 109.5 . . ?
H29A C29 H29B 109.5 . . ?
H29A C29 H29C 109.5 . . ?
H29B C29 H29C 109.5 . . ?
C20 C21 Rh1 69.31(8) . . ?
C20 C21 C26 125.77(17) . . ?
C22 C21 Rh1 70.72(9) . . ?
C22 C21 C20 107.54(13) . . ?
C22 C21 C26 126.57(16) . . ?
C26 C21 Rh1 128.35(12) . . ?
C22 C27 H27A 109.5 . . ?
C22 C27 H27B 109.5 . . ?
C22 C27 H27C 109.5 . . ?
H27A C27 H27B 109.5 . . ?
H27A C27 H27C 109.5 . . ?
H27B C27 H27C 109.5 . . ?
C20 C25 H25A 109.5 . . ?
C20 C25 H25B 109.5 . . ?
C20 C25 H25C 109.5 . . ?
H25A C25 H25B 109.5 . . ?
H25A C25 H25C 109.5 . . ?
H25B C25 H25C 109.5 . . ?
C21 C26 H26A 109.5 . . ?
C21 C26 H26B 109.5 . . ?
C21 C26 H26C 109.5 . . ?
H26A C26 H26B 109.5 . . ?
H26A C26 H26C 109.5 . . ?
H26B C26 H26C 109.5 . . ?
C9 B1 Rh1 130.12(10) . . ?
C1 B1 Rh1 68.35(7) . . ?
C1 B1 C9 127.24(12) . . ?
C1 B1 C4 102.62(10) . . ?
C4 B1 Rh1 67.46(7) . . ?
C4 B1 C9 130.00(12) . . ?

loop_
_geom_bond_atom_site_label_1
_geom_bond_atom_site_label_2
_geom_bond_distance
_geom_bond_site_symmetry_2
_geom_bond_publ_flag
Rh1 C2 2.1610(13) . ?
Rh1 C20 2.1769(15) . ?
Rh1 C23 2.1857(14) . ?
Rh1 C24 2.1979(13) . ?
Rh1 C1 2.2336(13) . ?
Rh1 C3 2.2032(13) . ?
Rh1 C4 2.2223(14) . ?
Rh1 C22 2.2024(15) . ?
Rh1 C21 2.2165(16) . ?
Rh1 B1 2.2862(15) . ?
F2 C11 1.3403(16) . ?
F1 C10 1.3434(17) . ?
F3 C12 1.3369(15) . ?
F4 C13 1.3385(17) . ?
F5 C14 1.3433(16) . ?
F8 C7 1.3422(17) . ?
F7 C6 1.3481(18) . ?
F9 C8 1.3434(17) . ?
C12 C11 1.381(2) . ?
C12 C13 1.381(2) . ?
C11 C10 1.3855(18) . ?
C14 C13 1.3907(18) . ?
C14 C9 1.389(2) . ?
F6 C5 1.334(2) . ?
C19 H19A 0.9700 . ?
C19 H19B 0.9700 . ?
C19 C18 1.557(2) . ?
C19 C15 1.554(2) . ?
C10 C9 1.3987(19) . ?
C18 H18A 0.9700 . ?
C18 H18B 0.9700 . ?
C18 C17 1.558(2) . ?
C16 H16A 0.9700 . ?
C16 H16B 0.9700 . ?
C16 C15 1.544(2) . ?
C16 C17 1.549(2) . ?
C15 H15 0.9800 . ?
C15 C2 1.5095(19) . ?
C2 C1 1.4306(18) . ?
C2 C3 1.4331(19) . ?
C9 B1 1.5880(18) . ?
C17 H17 0.9800 . ?
C17 C1 1.5225(19) . ?
C6 C5 1.358(2) . ?
C6 C7 1.424(2) . ?
C5 C4 1.4280(19) . ?
C5 H5 1.32(2) . ?
C7 C8 1.356(2) . ?
C8 C3 1.4243(18) . ?
C20 C24 1.430(2) . ?
C20 C21 1.446(2) . ?
C20 C25 1.501(2) . ?
C23 C24 1.426(2) . ?
C23 C28 1.500(2) . ?
C23 C22 1.449(2) . ?
C24 C29 1.4945(18) . ?
C1 B1 1.532(2) . ?
C3 C4 1.4634(18) . ?
C4 B1 1.5696(19) . ?
C28 H28A 0.9600 . ?
C28 H28B 0.9600 . ?
C28 H28C 0.9600 . ?
C22 C21 1.420(3) . ?
C22 C27 1.502(2) . ?
C29 H29A 0.9600 . ?
C29 H29B 0.9600 . ?
C29 H29C 0.9600 . ?
C21 C26 1.502(2) . ?
C27 H27A 0.9600 . ?
C27 H27B 0.9600 . ?
C27 H27C 0.9600 . ?
C25 H25A 0.9600 . ?
C25 H25B 0.9600 . ?
C25 H25C 0.9600 . ?
C26 H26A 0.9600 . ?
C26 H26B 0.9600 . ?
C26 H26C 0.9600 . ?

loop_
_geom_torsion_atom_site_label_1
_geom_torsion_atom_site_label_2
_geom_torsion_atom_site_label_3
_geom_torsion_atom_site_label_4
_geom_torsion
_geom_torsion_site_symmetry_1
_geom_torsion_site_symmetry_2
_geom_torsion_site_symmetry_3
_geom_torsion_site_symmetry_4
_geom_torsion_publ_flag
Rh1 C2 C1 C17 -124.65(10) . . . . ?
Rh1 C2 C1 B1 60.42(10) . . . . ?
Rh1 C2 C3 C8 118.61(16) . . . . ?
Rh1 C2 C3 C4 -60.46(10) . . . . ?
Rh1 C20 C24 C23 -60.73(10) . . . . ?
Rh1 C20 C24 C29 123.20(15) . . . . ?
Rh1 C20 C21 C22 60.69(11) . . . . ?
Rh1 C20 C21 C26 -123.06(16) . . . . ?
Rh1 C23 C24 C20 60.46(10) . . . . ?
Rh1 C23 C24 C29 -123.49(15) . . . . ?
Rh1 C23 C22 C21 -62.02(11) . . . . ?
Rh1 C23 C22 C27 119.81(17) . . . . ?
Rh1 C1 B1 C9 -124.69(14) . . . . ?
Rh1 C1 B1 C4 59.23(9) . . . . ?
Rh1 C3 C4 C5 114.98(13) . . . . ?
Rh1 C3 C4 B1 -62.22(9) . . . . ?
Rh1 C4 B1 C9 124.22(15) . . . . ?
Rh1 C4 B1 C1 -59.85(9) . . . . ?
Rh1 C22 C21 C20 -59.80(10) . . . . ?
Rh1 C22 C21 C26 123.99(17) . . . . ?
F2 C11 C10 F1 -2.95(19) . . . . ?
F2 C11 C10 C9 175.61(12) . . . . ?
F1 C10 C9 C14 179.84(12) . . . . ?
F1 C10 C9 B1 6.94(19) . . . . ?
F3 C12 C11 F2 1.9(2) . . . . ?
F3 C12 C11 C10 -179.64(12) . . . . ?
F3 C12 C13 F4 0.7(2) . . . . ?
F3 C12 C13 C14 -178.17(12) . . . . ?
F5 C14 C13 F4 -3.5(2) . . . . ?
F5 C14 C13 C12 175.39(13) . . . . ?
F5 C14 C9 C10 -176.11(12) . . . . ?
F5 C14 C9 B1 -3.5(2) . . . . ?
F8 C7 C8 F9 0.8(3) . . . . ?
F8 C7 C8 C3 -177.92(15) . . . . ?
F7 C6 C5 F6 -8.3(3) . . . . ?
F7 C6 C5 C4 176.99(15) . . . . ?
F7 C6 C7 F8 -1.2(3) . . . . ?
F7 C6 C7 C8 177.53(16) . . . . ?
F9 C8 C3 Rh1 93.58(15) . . . . ?
F9 C8 C3 C2 2.3(2) . . . . ?
F9 C8 C3 C4 -178.75(13) . . . . ?
C12 C11 C10 F1 178.65(12) . . . . ?
C12 C11 C10 C9 -2.8(2) . . . . ?
C11 C12 C13 F4 179.20(13) . . . . ?
C11 C12 C13 C14 0.3(2) . . . . ?
C11 C10 C9 C14 1.3(2) . . . . ?
C11 C10 C9 B1 -171.55(13) . . . . ?
C14 C9 B1 Rh1 122.14(14) . . . . ?
C14 C9 B1 C1 -145.87(15) . . . . ?
C14 C9 B1 C4 29.1(2) . . . . ?
F6 C5 C4 Rh1 -86.4(2) . . . . ?
F6 C5 C4 C3 -167.47(18) . . . . ?
F6 C5 C4 B1 8.7(3) . . . . ?
C13 C12 C11 F2 -176.58(12) . . . . ?
C13 C12 C11 C10 1.8(2) . . . . ?
C13 C14 C9 C10 1.0(2) . . . . ?
C13 C14 C9 B1 173.61(13) . . . . ?
C19 C18 C17 C16 -34.18(13) . . . . ?
C19 C18 C17 C1 71.23(13) . . . . ?
C19 C15 C2 Rh1 153.73(10) . . . . ?
C19 C15 C2 C1 69.87(14) . . . . ?
C19 C15 C2 C3 -97.4(2) . . . . ?
C10 C9 B1 Rh1 -65.72(17) . . . . ?
C10 C9 B1 C1 26.3(2) . . . . ?
C10 C9 B1 C4 -158.73(14) . . . . ?
C18 C19 C15 C16 37.02(13) . . . . ?
C18 C19 C15 C2 -66.09(14) . . . . ?
C18 C17 C1 Rh1 -144.64(10) . . . . ?
C18 C17 C1 C2 -71.56(13) . . . . ?
C18 C17 C1 B1 99.8(2) . . . . ?
C16 C15 C2 Rh1 50.91(14) . . . . ?
C16 C15 C2 C1 -32.95(14) . . . . ?
C16 C15 C2 C3 159.78(18) . . . . ?
C16 C17 C1 Rh1 -41.01(14) . . . . ?
C16 C17 C1 C2 32.08(14) . . . . ?
C16 C17 C1 B1 -156.5(2) . . . . ?
C15 C19 C18 C17 -1.66(15) . . . . ?
C15 C16 C17 C18 56.64(12) . . . . ?
C15 C16 C17 C1 -50.47(12) . . . . ?
C15 C2 C1 Rh1 125.28(11) . . . . ?
C15 C2 C1 C17 0.64(15) . . . . ?
C15 C2 C1 B1 -174.29(12) . . . . ?
C15 C2 C3 Rh1 -128.51(19) . . . . ?
C15 C2 C3 C8 -9.9(3) . . . . ?
C15 C2 C3 C4 171.02(16) . . . . ?
C2 C1 B1 Rh1 -58.13(10) . . . . ?
C2 C1 B1 C9 177.18(13) . . . . ?
C2 C1 B1 C4 1.10(15) . . . . ?
C2 C3 C4 Rh1 59.14(10) . . . . ?
C2 C3 C4 C5 174.12(13) . . . . ?
C2 C3 C4 B1 -3.08(16) . . . . ?
C9 C14 C13 F4 179.32(13) . . . . ?
C9 C14 C13 C12 -1.8(2) . . . . ?
C17 C16 C15 C19 -57.78(12) . . . . ?
C17 C16 C15 C2 49.44(12) . . . . ?
C17 C1 B1 Rh1 130.7(2) . . . . ?
C17 C1 B1 C9 6.0(3) . . . . ?
C17 C1 B1 C4 -170.04(19) . . . . ?
C6 C5 C4 Rh1 88.16(17) . . . . ?
C6 C5 C4 C3 7.1(2) . . . . ?
C6 C5 C4 B1 -176.74(16) . . . . ?
C6 C7 C8 F9 -177.93(15) . . . . ?
C6 C7 C8 C3 3.4(3) . . . . ?
C5 C6 C7 F8 179.88(16) . . . . ?
C5 C6 C7 C8 -1.4(3) . . . . ?
C5 C4 B1 Rh1 -115.32(18) . . . . ?
C5 C4 B1 C9 8.9(3) . . . . ?
C5 C4 B1 C1 -175.17(17) . . . . ?
C7 C6 C5 F6 170.60(19) . . . . ?
C7 C6 C5 C4 -4.1(3) . . . . ?
C7 C8 C3 Rh1 -87.72(18) . . . . ?
C7 C8 C3 C2 -179.04(16) . . . . ?
C7 C8 C3 C4 0.0(2) . . . . ?
C8 C3 C4 Rh1 -120.04(14) . . . . ?
C8 C3 C4 C5 -5.1(2) . . . . ?
C8 C3 C4 B1 177.74(13) . . . . ?
C23 C22 C21 Rh1 60.94(11) . . . . ?
C23 C22 C21 C20 1.14(18) . . . . ?
C23 C22 C21 C26 -175.07(16) . . . . ?
C24 C20 C21 Rh1 -63.07(10) . . . . ?
C24 C20 C21 C22 -2.37(17) . . . . ?
C24 C20 C21 C26 173.88(15) . . . . ?
C24 C23 C22 Rh1 62.53(10) . . . . ?
C24 C23 C22 C21 0.52(18) . . . . ?
C24 C23 C22 C27 -177.66(16) . . . . ?
C1 C2 C3 Rh1 64.36(10) . . . . ?
C1 C2 C3 C8 -177.02(15) . . . . ?
C1 C2 C3 C4 3.90(16) . . . . ?
C3 C2 C1 Rh1 -63.53(10) . . . . ?
C3 C2 C1 C17 171.83(12) . . . . ?
C3 C2 C1 B1 -3.10(16) . . . . ?
C3 C4 B1 Rh1 61.04(9) . . . . ?
C3 C4 B1 C9 -174.74(14) . . . . ?
C3 C4 B1 C1 1.19(15) . . . . ?
C28 C23 C24 Rh1 121.26(17) . . . . ?
C28 C23 C24 C20 -178.28(15) . . . . ?
C28 C23 C24 C29 -2.2(3) . . . . ?
C28 C23 C22 Rh1 -121.15(17) . . . . ?
C28 C23 C22 C21 176.83(16) . . . . ?
C28 C23 C22 C27 -1.3(3) . . . . ?
C22 C23 C24 Rh1 -62.45(10) . . . . ?
C22 C23 C24 C20 -1.98(17) . . . . ?
C22 C23 C24 C29 174.06(14) . . . . ?
C21 C20 C24 Rh1 63.43(10) . . . . ?
C21 C20 C24 C23 2.70(17) . . . . ?
C21 C20 C24 C29 -173.37(14) . . . . ?
C27 C22 C21 Rh1 -120.96(18) . . . . ?
C27 C22 C21 C20 179.24(16) . . . . ?
C27 C22 C21 C26 3.0(3) . . . . ?
C25 C20 C24 Rh1 -122.16(15) . . . . ?
C25 C20 C24 C23 177.11(14) . . . . ?
C25 C20 C24 C29 1.0(2) . . . . ?
C25 C20 C21 Rh1 122.74(16) . . . . ?
C25 C20 C21 C22 -176.57(15) . . . . ?
C25 C20 C21 C26 -0.3(3) . . . . ?
